data_4077912
loop_
_publ_author_name
'Forni\'es, Juan'
'Fuertes, Sara'
'Larraz, Carmen'
'Mart\'in, Antonio'
'Sicilia, Violeta'
'Tsipis, Athanassios C.'

_publ_section_title
;
 Synthesis and Characterization of the Double Salts
 [Pt(bzq)(CNR)2][Pt(bzq)(CN)2] with Significant
 Pt&#x00B7;&#x00B7;&#x00B7;Pt and \p&#x00B7;&#x00B7;&#x00B7;\p
 Interactions. Mechanistic Insights into the Ligand Exchange Process from
 Joint Experimental and DFT Study
;
_journal_issue 7
_journal_name_full Organometallics
_journal_page_first 2729
_journal_paper_doi 10.1021/om201036z
_journal_volume 31
_journal_year 2012
_chemical_formula_sum 'C47.5 H40 N6 O1.5 Pt2'
_chemical_formula_weight 1109.04
_chemical_name_systematic
; 
 ? 
;
_space_group_IT_number 19
_symmetry_cell_setting orthorhombic
_symmetry_space_group_name_Hall 'P 2ac 2ab'
_symmetry_space_group_name_H-M 'P 21 21 21'
_atom_sites_solution_hydrogens geom
_atom_sites_solution_primary direct
_atom_sites_solution_secondary difmap
_audit_creation_method SHELXL-97
_cell_angle_alpha 90.00
_cell_angle_beta 90.00
_cell_angle_gamma 90.00
_cell_formula_units_Z 4
_cell_length_a 8.86700(10)
_cell_length_b 13.3363(3)
_cell_length_c 34.4243(5)
_cell_measurement_reflns_used 13272
_cell_measurement_temperature 100(2)
_cell_measurement_theta_max 28.7974
_cell_measurement_theta_min 3.7353
_cell_volume 4070.78(12)
_computing_cell_refinement
;
CrysAlis RED, Oxford Diffraction Ltd.,
Version 1.171.32.19 (release 28-02-2008 CrysAlis171 .NET)
(compiled Feb 28 2008,12:10:31)
;
_computing_data_collection
;
CrysAlis CCD, Oxford Diffraction Ltd.,
Version 1.171.32.19 (release 28-02-2008 CrysAlis171 .NET)
(compiled Feb 28 2008,12:10:31)
;
_computing_data_reduction
;
CrysAlis RED, Oxford Diffraction Ltd.,
Version 1.171.32.19 (release 28-02-2008 CrysAlis171 .NET)
(compiled Feb 28 2008,12:10:31)
;
_computing_structure_refinement 'SHELXL-97 (Sheldrick, 1997)'
_computing_structure_solution 'SHELXS-97 (Sheldrick, 1990)'
_diffrn_ambient_temperature 100(2)
_diffrn_detector_area_resol_mean 16.0655
_diffrn_measured_fraction_theta_full 0.995
_diffrn_measured_fraction_theta_max 0.995
_diffrn_measurement_details
;
  1 omega  -53.00   52.70   0.7000   10.0000
omega____ theta____ kappa____ phi______ omega'___ theta'___ frames
    -      -19.8053   77.0000   39.0000    0.0000    0.0000 151

  2 omega  -11.00   43.60   0.7000   10.0000
omega____ theta____ kappa____ phi______ omega'___ theta'___ frames
    -       22.2271   77.0000  270.0000    0.0000    0.0000 78

  3 omega   40.00   94.60   0.7000   10.0000
omega____ theta____ kappa____ phi______ omega'___ theta'___ frames
    -       22.2271   77.0000  120.0000    0.0000    0.0000 78

  4 omega  -95.00   45.00   0.7000   10.0000
omega____ theta____ kappa____ phi______ omega'___ theta'___ frames
    -      -19.8053    0.0000  150.0000    0.0000    0.0000 200

;
_diffrn_measurement_device_type 'Oxford Diffraction Xcalibur'
_diffrn_measurement_method w
_diffrn_orient_matrix_UB_11 0.0260305315
_diffrn_orient_matrix_UB_12 -0.0290474680
_diffrn_orient_matrix_UB_13 -0.0158988790
_diffrn_orient_matrix_UB_21 0.0421699798
_diffrn_orient_matrix_UB_22 0.0415999610
_diffrn_orient_matrix_UB_23 -0.0067819177
_diffrn_orient_matrix_UB_31 0.0627221451
_diffrn_orient_matrix_UB_32 -0.0158621398
_diffrn_orient_matrix_UB_33 0.0111833517
_diffrn_radiation_monochromator graphite
_diffrn_radiation_source 'Enhance (Mo) X-ray Source'
_diffrn_radiation_type 'Mo K\a'
_diffrn_radiation_wavelength 0.71073
_diffrn_reflns_av_R_equivalents 0.0498
_diffrn_reflns_av_sigmaI/netI 0.0617
_diffrn_reflns_limit_h_max 11
_diffrn_reflns_limit_h_min -9
_diffrn_reflns_limit_k_max 16
_diffrn_reflns_limit_k_min -16
_diffrn_reflns_limit_l_max 24
_diffrn_reflns_limit_l_min -42
_diffrn_reflns_number 25152
_diffrn_reflns_theta_full 26.24
_diffrn_reflns_theta_max 26.24
_diffrn_reflns_theta_min 3.87
_exptl_absorpt_coefficient_mu 6.911
_exptl_absorpt_correction_T_max 0.5449
_exptl_absorpt_correction_T_min 0.1551
_exptl_absorpt_correction_type multi-scan
_exptl_absorpt_process_details
;
CrysAlis RED, Oxford Diffraction Ltd.,
Version 1.171.32.19 (release 28-02-2008 CrysAlis171 .NET)
(compiled Feb 28 2008,12:10:31)
Empirical absorption correction using spherical harmonics,
 implemented in SCALE3 ABSPACK scaling algorithm.
;
_exptl_crystal_colour 'pale orange'
_exptl_crystal_density_diffrn 1.810
_exptl_crystal_density_method 'not measured'
_exptl_crystal_description needle
_exptl_crystal_F_000 2140
_exptl_crystal_size_max 0.43
_exptl_crystal_size_mid 0.11
_exptl_crystal_size_min 0.10
_refine_diff_density_max 1.305
_refine_diff_density_min -0.643
_refine_diff_density_rms 0.135
_refine_ls_abs_structure_details 'Flack H D (1983), Acta Cryst. A39, 876-881'
_refine_ls_abs_structure_Flack -0.048(9)
_refine_ls_extinction_method none
_refine_ls_goodness_of_fit_ref 1.011
_refine_ls_hydrogen_treatment constr
_refine_ls_matrix_type full
_refine_ls_number_parameters 525
_refine_ls_number_reflns 8128
_refine_ls_number_restraints 1
_refine_ls_restrained_S_all 1.011
_refine_ls_R_factor_all 0.0419
_refine_ls_R_factor_gt 0.0333
_refine_ls_shift/su_max 0.004
_refine_ls_shift/su_mean 0.000
_refine_ls_structure_factor_coef Fsqd
_refine_ls_weighting_details 'calc w=1/[\s^2^(Fo^2^)+(0.0275P)^2^+0.0000P] where P=(Fo^2^+2Fc^2^)/3'
_refine_ls_weighting_scheme calc
_refine_ls_wR_factor_gt 0.0633
_refine_ls_wR_factor_ref 0.0647
_reflns_number_gt 7101
_reflns_number_total 8128
_reflns_threshold_expression >2sigma(I)
_cod_data_source_file om201036z_si_002.cif
_cod_data_source_block 2
_cod_original_formula_sum 'C47.50 H40 N6 O1.50 Pt2'
_cod_database_code 4077912

loop_
_symmetry_equiv_pos_as_xyz
'x, y, z'
'-x+1/2, -y, z+1/2'
'-x, y+1/2, -z+1/2'
'x+1/2, -y+1/2, -z'

loop_
_atom_site_label
_atom_site_type_symbol
_atom_site_fract_x
_atom_site_fract_y
_atom_site_fract_z
_atom_site_U_iso_or_equiv
_atom_site_adp_type
_atom_site_occupancy
_atom_site_symmetry_multiplicity
_atom_site_calc_flag
_atom_site_refinement_flags
Pt1 Pt 0.31485(3) 0.30454(3) 0.829986(8) 0.02216(8) Uani 1 1 d .
N1 N 0.0781(7) 0.3664(5) 0.76630(18) 0.0322(17) Uani 1 1 d .
N2 N 0.3904(8) 0.5243(6) 0.85488(19) 0.0344(18) Uani 1 1 d .
N3 N 0.4642(7) 0.2501(5) 0.87041(17) 0.0308(16) Uani 1 1 d .
C1 C 0.1673(9) 0.3458(6) 0.7889(2) 0.0240(18) Uani 1 1 d .
C2 C 0.3610(8) 0.4445(7) 0.8442(2) 0.029(2) Uani 1 1 d .
C3 C 0.5602(7) 0.2969(7) 0.89415(18) 0.0291(18) Uani 1 1 d .
H3 H 0.5688 0.3677 0.8924 0.035 Uiso 1 1 calc R
C4 C 0.6489(8) 0.2465(7) 0.9215(2) 0.030(2) Uani 1 1 d .
H4 H 0.7139 0.2832 0.9382 0.036 Uiso 1 1 calc R
C5 C 0.6420(8) 0.1447(7) 0.9241(2) 0.031(2) Uani 1 1 d .
H5 H 0.7014 0.1107 0.9429 0.037 Uiso 1 1 calc R
C6 C 0.5479(8) 0.0897(6) 0.89926(19) 0.0230(18) Uani 1 1 d .
C7 C 0.5333(9) -0.0153(6) 0.8997(2) 0.0310(19) Uani 1 1 d .
H7 H 0.5941 -0.0527 0.9173 0.037 Uiso 1 1 calc R
C8 C 0.4358(8) -0.0661(6) 0.8761(2) 0.031(2) Uani 1 1 d .
H8 H 0.4276 -0.1370 0.8777 0.038 Uiso 1 1 calc R
C9 C 0.3450(8) -0.0103(6) 0.8485(2) 0.0257(19) Uani 1 1 d .
C10 C 0.2396(8) -0.0555(6) 0.8230(2) 0.032(2) Uani 1 1 d .
H10 H 0.2242 -0.1260 0.8233 0.038 Uiso 1 1 calc R
C11 C 0.1601(8) 0.0040(6) 0.7978(2) 0.0274(19) Uani 1 1 d .
H11 H 0.0911 -0.0259 0.7802 0.033 Uiso 1 1 calc R
C12 C 0.1789(9) 0.1080(6) 0.79777(19) 0.0265(18) Uani 1 1 d .
H12 H 0.1197 0.1469 0.7804 0.032 Uiso 1 1 calc R
C13 C 0.2773(7) 0.1553(6) 0.82125(18) 0.0169(16) Uani 1 1 d .
C14 C 0.3585(8) 0.0941(6) 0.8465(2) 0.0243(19) Uani 1 1 d .
C15 C 0.4616(8) 0.1448(6) 0.8727(2) 0.0236(17) Uani 1 1 d .
Pt2 Pt 0.02950(3) 0.29015(2) 0.884491(7) 0.01894(7) Uani 1 1 d .
N4 N 0.0606(6) 0.1482(5) 0.90415(18) 0.0287(16) Uani 1 1 d .
N5 N -0.0477(7) 0.5119(5) 0.86381(16) 0.0246(15) Uani 1 1 d .
N6 N -0.1979(6) 0.2282(5) 0.82034(16) 0.0235(14) Uani 1 1 d .
C16 C -0.0038(8) 0.0602(6) 0.89449(19) 0.0229(17) Uani 1 1 d .
H16 H -0.0741 0.0596 0.8737 0.028 Uiso 1 1 calc R
C17 C 0.0270(9) -0.0304(6) 0.9133(2) 0.0301(18) Uani 1 1 d .
H17 H -0.0220 -0.0903 0.9054 0.036 Uiso 1 1 calc R
C18 C 0.1284(8) -0.0321(6) 0.9434(2) 0.033(2) Uani 1 1 d .
H18 H 0.1493 -0.0934 0.9563 0.040 Uiso 1 1 calc R
C19 C 0.2002(8) 0.0546(6) 0.9550(2) 0.0260(18) Uani 1 1 d .
C20 C 0.3109(9) 0.0611(6) 0.9861(2) 0.0310(19) Uani 1 1 d .
H20 H 0.3395 0.0016 0.9993 0.037 Uiso 1 1 calc R
C21 C 0.3729(9) 0.1471(7) 0.9965(2) 0.036(2) Uani 1 1 d .
H21 H 0.4467 0.1467 1.0165 0.044 Uiso 1 1 calc R
C22 C 0.3332(8) 0.2413(6) 0.9788(2) 0.0291(19) Uani 1 1 d .
C23 C 0.3887(9) 0.3363(7) 0.9885(2) 0.038(2) Uani 1 1 d .
H23 H 0.4603 0.3423 1.0089 0.045 Uiso 1 1 calc R
C24 C 0.3425(9) 0.4202(7) 0.9694(2) 0.033(2) Uani 1 1 d .
H24 H 0.3804 0.4839 0.9770 0.040 Uiso 1 1 calc R
C25 C 0.2378(8) 0.4128(6) 0.9384(2) 0.0260(18) Uani 1 1 d .
H25 H 0.2078 0.4716 0.9248 0.031 Uiso 1 1 calc R
C26 C 0.1797(7) 0.3220(5) 0.92788(16) 0.0119(14) Uani 1 1 d .
C27 C 0.2266(7) 0.2368(6) 0.94706(19) 0.0239(19) Uani 1 1 d .
C28 C 0.1647(8) 0.1436(6) 0.93557(19) 0.0211(17) Uani 1 1 d .
C29 C -0.0113(8) 0.4295(6) 0.87146(19) 0.0217(17) Uani 1 1 d .
C30 C -0.1058(8) 0.6091(6) 0.8584(2) 0.0234(18) Uani 1 1 d .
C31 C -0.0588(7) 0.6651(5) 0.8271(2) 0.0209(16) Uani 1 1 d .
C32 C -0.1210(8) 0.7609(6) 0.8243(2) 0.0291(19) Uani 1 1 d .
H32 H -0.0923 0.8027 0.8032 0.035 Uiso 1 1 calc R
C33 C -0.2216(8) 0.7966(7) 0.8510(2) 0.0301(17) Uani 1 1 d .
H33 H -0.2616 0.8623 0.8484 0.036 Uiso 1 1 calc R
C34 C -0.2647(8) 0.7367(6) 0.8815(2) 0.033(2) Uani 1 1 d .
H34 H -0.3358 0.7621 0.8996 0.039 Uiso 1 1 calc R
C35 C -0.2087(8) 0.6412(6) 0.8867(2) 0.0247(17) Uani 1 1 d .
C36 C 0.0530(9) 0.6264(7) 0.7986(2) 0.034(2) Uani 1 1 d .
H36A H 0.1502 0.6161 0.8116 0.051 Uiso 1 1 calc R
H36B H 0.0652 0.6750 0.7775 0.051 Uiso 1 1 calc R
H36C H 0.0173 0.5625 0.7879 0.051 Uiso 1 1 calc R
C37 C -0.2548(9) 0.5720(7) 0.9197(2) 0.040(2) Uani 1 1 d .
H37A H -0.3223 0.6079 0.9374 0.060 Uiso 1 1 calc R
H37B H -0.1647 0.5502 0.9339 0.060 Uiso 1 1 calc R
H37C H -0.3070 0.5133 0.9091 0.060 Uiso 1 1 calc R
C38 C -0.1141(9) 0.2481(6) 0.8447(2) 0.0250(18) Uani 1 1 d .
C39 C -0.2954(7) 0.2198(6) 0.78833(17) 0.0207(17) Uani 1 1 d .
C40 C -0.3302(8) 0.1239(6) 0.7754(2) 0.0281(18) Uani 1 1 d .
C41 C -0.4226(8) 0.1179(8) 0.7436(2) 0.039(2) Uani 1 1 d .
H41 H -0.4493 0.0539 0.7335 0.047 Uiso 1 1 calc R
C42 C -0.4775(9) 0.2035(10) 0.7259(2) 0.056(3) Uani 1 1 d .
H42 H -0.5395 0.1980 0.7035 0.067 Uiso 1 1 calc R
C43 C -0.4429(8) 0.2968(9) 0.7404(2) 0.046(3) Uani 1 1 d .
H43 H -0.4821 0.3547 0.7279 0.055 Uiso 1 1 calc R
C44 C -0.3529(8) 0.3082(7) 0.77274(19) 0.0274(19) Uani 1 1 d .
C45 C -0.2732(9) 0.0330(6) 0.7956(2) 0.034(2) Uani 1 1 d .
H45A H -0.3276 0.0241 0.8201 0.051 Uiso 1 1 calc R
H45B H -0.1652 0.0407 0.8009 0.051 Uiso 1 1 calc R
H45C H -0.2891 -0.0259 0.7791 0.051 Uiso 1 1 calc R
C46 C -0.3033(9) 0.4065(6) 0.7877(2) 0.037(2) Uani 1 1 d .
H46A H -0.1929 0.4101 0.7871 0.055 Uiso 1 1 calc R
H46B H -0.3385 0.4149 0.8145 0.055 Uiso 1 1 calc R
H46C H -0.3455 0.4600 0.7714 0.055 Uiso 1 1 calc R
O1 O 0.3700(6) 0.6807(6) 0.90789(19) 0.056(2) Uani 1 1 d D
H1 H 0.3992 0.6453 0.8891 0.083 Uiso 1 1 calc R
C47 C 0.2184(8) 0.7009(8) 0.9039(2) 0.048(2) Uani 1 1 d D
H47A H 0.1611 0.6609 0.9226 0.072 Uiso 1 1 calc R
H47B H 0.1861 0.6840 0.8775 0.072 Uiso 1 1 calc R
H47C H 0.2003 0.7723 0.9087 0.072 Uiso 1 1 calc R
O2 O 0.4808(11) 0.6827(10) 0.9825(3) 0.049(4) Uani 0.50 1 d PD
H2 H 0.4650 0.6958 0.9590 0.074 Uiso 0.50 1 calc PR
C48 C 0.3912(18) 0.7417(13) 1.0051(5) 0.048(2) Uani 0.50 1 d PD
H48A H 0.4196 0.7334 1.0325 0.072 Uiso 0.50 1 calc PR
H48B H 0.2855 0.7221 1.0016 0.072 Uiso 0.50 1 calc PR
H48C H 0.4041 0.8120 0.9976 0.072 Uiso 0.50 1 calc PR

loop_
_atom_site_aniso_label
_atom_site_aniso_U_11
_atom_site_aniso_U_22
_atom_site_aniso_U_33
_atom_site_aniso_U_23
_atom_site_aniso_U_13
_atom_site_aniso_U_12
Pt1 0.02227(13) 0.02286(18) 0.02136(13) -0.00121(14) 0.00328(12) 0.00108(14)
N1 0.033(4) 0.041(5) 0.022(3) -0.005(3) -0.005(3) 0.009(3)
N2 0.041(4) 0.016(5) 0.046(4) -0.002(3) -0.001(3) -0.002(3)
N3 0.027(3) 0.040(5) 0.025(3) -0.007(3) 0.009(3) -0.006(3)
C1 0.031(4) 0.024(5) 0.017(4) -0.005(3) 0.012(4) -0.006(4)
C2 0.024(4) 0.025(6) 0.037(5) 0.013(4) 0.005(4) 0.009(4)
C3 0.033(4) 0.027(5) 0.027(4) -0.006(4) -0.006(3) 0.000(4)
C4 0.025(4) 0.047(6) 0.018(4) -0.004(4) 0.003(3) 0.001(4)
C5 0.026(4) 0.037(6) 0.030(5) 0.003(4) -0.003(4) 0.010(4)
C6 0.017(4) 0.032(5) 0.019(3) 0.004(3) 0.002(3) -0.001(3)
C7 0.032(4) 0.029(5) 0.032(4) 0.002(4) 0.011(4) 0.013(4)
C8 0.033(4) 0.020(5) 0.042(5) 0.000(4) 0.013(4) 0.008(3)
C9 0.034(5) 0.023(5) 0.021(4) -0.002(3) 0.006(3) 0.006(4)
C10 0.033(4) 0.024(5) 0.038(5) -0.009(4) 0.012(4) -0.002(4)
C11 0.027(4) 0.032(6) 0.023(4) -0.015(4) -0.001(3) -0.005(4)
C12 0.031(4) 0.032(5) 0.017(3) -0.009(3) 0.007(3) 0.004(4)
C13 0.010(3) 0.025(5) 0.015(3) -0.004(3) 0.004(3) -0.002(3)
C14 0.027(4) 0.025(5) 0.021(4) -0.007(3) 0.017(3) -0.002(3)
C15 0.023(4) 0.019(5) 0.029(4) -0.002(3) 0.008(4) 0.006(4)
Pt2 0.02155(13) 0.01580(16) 0.01948(13) 0.00107(14) 0.00138(12) 0.00210(13)
N4 0.025(4) 0.024(4) 0.037(4) 0.009(3) 0.012(3) 0.003(3)
N5 0.023(3) 0.022(4) 0.029(3) -0.006(3) -0.005(3) 0.002(3)
N6 0.024(3) 0.021(4) 0.025(3) 0.000(3) 0.003(3) 0.000(3)
C16 0.024(4) 0.026(5) 0.019(4) -0.004(3) -0.002(3) 0.007(3)
C17 0.037(4) 0.016(5) 0.037(4) 0.007(3) 0.004(4) 0.008(4)
C18 0.039(5) 0.017(5) 0.045(5) 0.012(4) 0.011(4) 0.010(4)
C19 0.027(4) 0.028(5) 0.023(4) 0.004(3) 0.005(3) 0.002(4)
C20 0.040(5) 0.029(5) 0.024(4) 0.007(4) 0.005(4) 0.006(4)
C21 0.042(5) 0.044(7) 0.023(4) 0.010(4) -0.004(4) 0.008(4)
C22 0.028(4) 0.038(6) 0.021(4) 0.003(4) 0.004(3) 0.006(4)
C23 0.033(5) 0.047(7) 0.033(5) -0.011(4) -0.005(4) -0.004(4)
C24 0.036(5) 0.031(6) 0.032(4) -0.007(4) 0.002(4) -0.006(4)
C25 0.025(4) 0.031(5) 0.022(4) -0.002(4) 0.008(3) -0.004(4)
C26 0.013(3) 0.008(4) 0.015(3) -0.001(3) 0.005(3) -0.002(3)
C27 0.022(4) 0.031(5) 0.018(4) 0.003(3) 0.008(3) -0.003(3)
C28 0.020(4) 0.028(5) 0.016(3) 0.005(3) 0.005(3) 0.009(3)
C29 0.023(4) 0.020(5) 0.022(4) -0.001(3) 0.000(3) -0.008(3)
C30 0.024(4) 0.013(5) 0.034(4) -0.007(3) -0.004(3) 0.003(3)
C31 0.022(4) 0.018(4) 0.022(4) 0.004(3) -0.002(3) 0.004(3)
C32 0.026(4) 0.032(5) 0.029(4) 0.002(4) 0.001(4) -0.001(3)
C33 0.035(4) 0.019(5) 0.035(4) 0.008(4) 0.005(3) 0.005(4)
C34 0.033(4) 0.033(5) 0.033(4) -0.013(4) 0.006(4) 0.009(3)
C35 0.029(4) 0.020(4) 0.025(4) -0.002(4) -0.004(4) 0.001(3)
C36 0.041(5) 0.036(6) 0.026(4) 0.010(4) 0.002(4) 0.006(4)
C37 0.057(5) 0.032(6) 0.032(4) -0.001(4) 0.005(4) 0.006(4)
C38 0.036(4) 0.019(5) 0.020(4) 0.008(3) 0.011(4) 0.008(3)
C39 0.018(3) 0.027(5) 0.017(3) -0.001(3) 0.003(3) -0.002(3)
C40 0.019(4) 0.038(6) 0.028(4) -0.005(4) 0.008(4) 0.003(4)
C41 0.028(5) 0.061(8) 0.027(4) -0.003(5) 0.005(4) -0.012(4)
C42 0.026(4) 0.107(10) 0.033(4) 0.020(6) -0.009(4) -0.019(7)
C43 0.026(4) 0.070(8) 0.043(5) 0.038(6) -0.003(4) 0.010(5)
C44 0.033(4) 0.029(5) 0.021(3) 0.005(4) 0.006(3) 0.014(4)
C45 0.042(5) 0.020(5) 0.040(5) -0.015(4) 0.008(4) -0.014(4)
C46 0.026(4) 0.036(6) 0.048(5) 0.025(4) 0.019(4) 0.015(4)
O1 0.031(3) 0.065(6) 0.071(4) -0.032(4) -0.007(3) 0.013(3)
C47 0.053(5) 0.040(6) 0.050(4) -0.026(5) -0.015(4) 0.013(5)
O2 0.030(6) 0.092(11) 0.026(5) 0.008(7) -0.004(5) 0.026(7)
C48 0.053(5) 0.040(6) 0.050(4) -0.026(5) -0.015(4) 0.013(5)

loop_
_atom_type_symbol
_atom_type_description
_atom_type_scat_dispersion_real
_atom_type_scat_dispersion_imag
_atom_type_scat_source
C C 0.0033 0.0016 'International Tables Vol C Tables 4.2.6.8 and 6.1.1.4'
H H 0.0000 0.0000 'International Tables Vol C Tables 4.2.6.8 and 6.1.1.4'
N N 0.0061 0.0033 'International Tables Vol C Tables 4.2.6.8 and 6.1.1.4'
O O 0.0106 0.0060 'International Tables Vol C Tables 4.2.6.8 and 6.1.1.4'
Pt Pt -1.7033 8.3905 'International Tables Vol C Tables 4.2.6.8 and 6.1.1.4'

loop_
_geom_angle_atom_site_label_1
_geom_angle_atom_site_label_2
_geom_angle_atom_site_label_3
_geom_angle
C2 Pt1 C1 92.9(3)
C2 Pt1 C13 173.5(3)
C1 Pt1 C13 93.3(3)
C2 Pt1 N3 91.9(3)
C1 Pt1 N3 175.2(3)
C13 Pt1 N3 81.9(3)
C2 Pt1 Pt2 94.4(2)
C1 Pt1 Pt2 85.01(19)
C13 Pt1 Pt2 84.11(17)
N3 Pt1 Pt2 95.31(17)
C3 N3 C15 116.3(8)
C3 N3 Pt1 131.3(6)
C15 N3 Pt1 112.4(5)
N1 C1 Pt1 176.7(7)
N2 C2 Pt1 175.5(7)
N3 C3 C4 123.1(9)
N3 C3 H3 118.5
C4 C3 H3 118.5
C5 C4 C3 119.9(8)
C5 C4 H4 120.0
C3 C4 H4 120.0
C4 C5 C6 120.5(8)
C4 C5 H5 119.8
C6 C5 H5 119.8
C15 C6 C5 116.7(8)
C15 C6 C7 118.7(7)
C5 C6 C7 124.6(7)
C8 C7 C6 123.0(7)
C8 C7 H7 118.5
C6 C7 H7 118.5
C7 C8 C9 119.1(8)
C7 C8 H8 120.4
C9 C8 H8 120.4
C14 C9 C10 116.7(7)
C14 C9 C8 119.6(7)
C10 C9 C8 123.6(8)
C11 C10 C9 119.0(8)
C11 C10 H10 120.5
C9 C10 H10 120.5
C10 C11 C12 121.0(7)
C10 C11 H11 119.5
C12 C11 H11 119.5
C13 C12 C11 122.8(7)
C13 C12 H12 118.6
C11 C12 H12 118.6
C12 C13 C14 115.8(7)
C12 C13 Pt1 130.7(6)
C14 C13 Pt1 113.2(5)
C13 C14 C9 124.6(7)
C13 C14 C15 116.2(7)
C9 C14 C15 119.2(7)
C6 C15 N3 123.5(8)
C6 C15 C14 120.3(7)
N3 C15 C14 116.1(7)
C29 Pt2 C38 89.5(3)
C29 Pt2 N4 173.3(3)
C38 Pt2 N4 93.2(3)
C29 Pt2 C26 95.3(3)
C38 Pt2 C26 175.2(3)
N4 Pt2 C26 82.0(3)
C29 Pt2 Pt1 87.4(2)
C38 Pt2 Pt1 97.1(2)
N4 Pt2 Pt1 98.40(16)
C26 Pt2 Pt1 84.23(16)
C16 N4 C28 115.2(6)
C16 N4 Pt2 132.3(5)
C28 N4 Pt2 112.4(5)
C29 N5 C30 172.5(7)
C38 N6 C39 170.6(7)
N4 C16 C17 123.8(7)
N4 C16 H16 118.1
C17 C16 H16 118.1
C18 C17 C16 119.5(8)
C18 C17 H17 120.2
C16 C17 H17 120.2
C17 C18 C19 120.5(8)
C17 C18 H18 119.8
C19 C18 H18 119.8
C18 C19 C28 118.0(7)
C18 C19 C20 125.1(7)
C28 C19 C20 116.9(7)
C21 C20 C19 122.2(8)
C21 C20 H20 118.9
C19 C20 H20 118.9
C20 C21 C22 122.6(7)
C20 C21 H21 118.7
C22 C21 H21 118.7
C23 C22 C21 127.1(7)
C23 C22 C27 116.6(7)
C21 C22 C27 116.3(7)
C24 C23 C22 121.6(8)
C24 C23 H23 119.2
C22 C23 H23 119.2
C23 C24 C25 120.2(8)
C23 C24 H24 119.9
C25 C24 H24 119.9
C26 C25 C24 120.5(8)
C26 C25 H25 119.8
C24 C25 H25 119.8
C25 C26 C27 119.4(6)
C25 C26 Pt2 128.5(5)
C27 C26 Pt2 112.0(5)
C26 C27 C28 118.2(6)
C26 C27 C22 121.7(7)
C28 C27 C22 120.1(7)
C19 C28 C27 121.7(6)
C19 C28 N4 123.0(7)
C27 C28 N4 115.2(6)
N5 C29 Pt2 174.8(6)
C31 C30 C35 125.2(7)
C31 C30 N5 119.5(7)
C35 C30 N5 115.3(7)
C30 C31 C32 115.5(7)
C30 C31 C36 122.1(7)
C32 C31 C36 122.4(7)
C33 C32 C31 122.1(8)
C33 C32 H32 118.9
C31 C32 H32 118.9
C32 C33 C34 119.5(8)
C32 C33 H33 120.2
C34 C33 H33 120.2
C33 C34 C35 122.5(8)
C33 C34 H34 118.8
C35 C34 H34 118.8
C34 C35 C30 115.2(7)
C34 C35 C37 124.2(7)
C30 C35 C37 120.6(7)
C31 C36 H36A 109.5
C31 C36 H36B 109.5
H36A C36 H36B 109.5
C31 C36 H36C 109.5
H36A C36 H36C 109.5
H36B C36 H36C 109.5
C35 C37 H37A 109.5
C35 C37 H37B 109.5
H37A C37 H37B 109.5
C35 C37 H37C 109.5
H37A C37 H37C 109.5
H37B C37 H37C 109.5
N6 C38 Pt2 176.4(7)
C40 C39 C44 125.1(6)
C40 C39 N6 117.5(7)
C44 C39 N6 117.4(7)
C41 C40 C39 116.3(8)
C41 C40 C45 121.9(8)
C39 C40 C45 121.8(7)
C40 C41 C42 120.9(9)
C40 C41 H41 119.6
C42 C41 H41 119.6
C43 C42 C41 120.5(7)
C43 C42 H42 119.7
C41 C42 H42 119.7
C42 C43 C44 121.6(9)
C42 C43 H43 119.2
C44 C43 H43 119.2
C43 C44 C39 115.5(8)
C43 C44 C46 123.5(8)
C39 C44 C46 120.6(6)
C40 C45 H45A 109.5
C40 C45 H45B 109.5
H45A C45 H45B 109.5
C40 C45 H45C 109.5
H45A C45 H45C 109.5
H45B C45 H45C 109.5
C44 C46 H46A 109.5
C44 C46 H46B 109.5
H46A C46 H46B 109.5
C44 C46 H46C 109.5
H46A C46 H46C 109.5
H46B C46 H46C 109.5
C47 O1 H1 109.5
O1 C47 H47A 109.5
O1 C47 H47B 109.5
H47A C47 H47B 109.5
O1 C47 H47C 109.5
H47A C47 H47C 109.5
H47B C47 H47C 109.5
C48 O2 H2 109.5
O2 C48 H48A 109.5
O2 C48 H48B 109.5
H48A C48 H48B 109.5
O2 C48 H48C 109.5
H48A C48 H48C 109.5
H48B C48 H48C 109.5

loop_
_geom_bond_atom_site_label_1
_geom_bond_atom_site_label_2
_geom_bond_distance
Pt1 C2 1.972(9)
Pt1 C1 2.004(8)
Pt1 C13 2.040(7)
Pt1 N3 2.054(7)
Pt1 Pt2 3.1558(4)
N1 C1 1.143(9)
N2 C2 1.156(10)
N3 C3 1.335(9)
N3 C15 1.406(9)
C3 C4 1.399(10)
C3 H3 0.9500
C4 C5 1.362(11)
C4 H4 0.9500
C5 C6 1.402(10)
C5 H5 0.9500
C6 C15 1.400(10)
C6 C7 1.407(11)
C7 C8 1.366(11)
C7 H7 0.9500
C8 C9 1.451(10)
C8 H8 0.9500
C9 C14 1.399(11)
C9 C10 1.417(10)
C10 C11 1.370(11)
C10 H10 0.9500
C11 C12 1.396(11)
C11 H11 0.9500
C12 C13 1.347(10)
C12 H12 0.9500
C13 C14 1.394(10)
C14 C15 1.450(10)
Pt2 C29 1.946(8)
Pt2 C38 1.953(8)
Pt2 N4 2.029(6)
Pt2 C26 2.046(6)
N4 C16 1.347(9)
N4 C28 1.423(9)
N5 C29 1.176(9)
N5 C30 1.408(10)
N6 C38 1.151(9)
N6 C39 1.405(8)
C16 C17 1.398(10)
C16 H16 0.9500
C17 C18 1.371(11)
C17 H17 0.9500
C18 C19 1.379(11)
C18 H18 0.9500
C19 C28 1.398(10)
C19 C20 1.455(10)
C20 C21 1.321(11)
C20 H20 0.9500
C21 C22 1.441(11)
C21 H21 0.9500
C22 C23 1.399(11)
C22 C27 1.446(10)
C23 C24 1.360(12)
C23 H23 0.9500
C24 C25 1.419(10)
C24 H24 0.9500
C25 C26 1.366(10)
C25 H25 0.9500
C26 C27 1.378(9)
C27 C28 1.415(10)
C30 C31 1.375(10)
C30 C35 1.402(10)
C31 C32 1.395(10)
C31 C36 1.488(10)
C32 C33 1.365(10)
C32 H32 0.9500
C33 C34 1.374(11)
C33 H33 0.9500
C34 C35 1.379(10)
C34 H34 0.9500
C35 C37 1.519(11)
C36 H36A 0.9800
C36 H36B 0.9800
C36 H36C 0.9800
C37 H37A 0.9800
C37 H37B 0.9800
C37 H37C 0.9800
C39 C40 1.388(11)
C39 C44 1.392(10)
C40 C41 1.372(10)
C40 C45 1.487(11)
C41 C42 1.384(14)
C41 H41 0.9500
C42 C43 1.375(15)
C42 H42 0.9500
C43 C44 1.377(10)
C43 H43 0.9500
C44 C46 1.476(12)
C45 H45A 0.9800
C45 H45B 0.9800
C45 H45C 0.9800
C46 H46A 0.9800
C46 H46B 0.9800
C46 H46C 0.9800
O1 C47 1.378(8)
O1 H1 0.8400
C47 H47A 0.9800
C47 H47B 0.9800
C47 H47C 0.9800
O2 C48 1.363(9)
O2 H2 0.8400
C48 H48A 0.9800
C48 H48B 0.9800
C48 H48C 0.9800
